data_1505757
loop_
_publ_author_name
'Nockemann, Peter'
'Thijs, Ben'
'Pittois, Stijn'
'Thoen, Jan'
'Glorieux, Christ'
'Van Hecke, Kristof'
'Van Meervelt, Luc'
'Kirchner, Barbara'
'Binnemans, Koen'

_publ_section_title
;
 Task-specific ionic liquid for solubilizing metal oxides.
;
_journal_issue 42
_journal_name_full 'The journal of physical chemistry. B'
_journal_page_first 20978
_journal_page_last 20992
_journal_paper_doi 10.1021/jp0642995
_journal_volume 110
_journal_year 2006
_chemical_formula_moiety 'C20 H44 Cu2 N4 O10, C20 H44 Cu N4 O10, 6(C2 F6 N O4 S2)'
_chemical_formula_sum 'C52 H88 Cu3 F36 N14 O44 S12'
_chemical_formula_weight 2872.85
_chemical_name_systematic
; 
 ? 
;
_space_group_IT_number 14
_symmetry_cell_setting monoclinic
_symmetry_space_group_name_Hall '-P 2yn'
_symmetry_space_group_name_H-M 'P 1 21/n 1'
_atom_sites_solution_hydrogens geom
_atom_sites_solution_primary direct
_atom_sites_solution_secondary difmap
_audit_creation_method SHELXL-97
_cell_angle_alpha 90.00
_cell_angle_beta 117.5540(10)
_cell_angle_gamma 90.00
_cell_formula_units_Z 2
_cell_length_a 15.2183(2)
_cell_length_b 26.1383(3)
_cell_length_c 15.6211(2)
_cell_measurement_temperature 100(2)
_cell_volume 5508.97(13)
_computing_cell_refinement 'Bruker SAINT'
_computing_data_collection 'Bruker SMART'
_computing_data_reduction 'Bruker SAINT'
_computing_publication_material Platon
_computing_structure_refinement 'SHELXL-97 (Sheldrick, 1997)'
_computing_structure_solution 'SHELXS-97 (Sheldrick, 1990)'
_diffrn_ambient_temperature 100(2)
_diffrn_measured_fraction_theta_full 0.975
_diffrn_measured_fraction_theta_max 0.975
_diffrn_measurement_device_type 'SMART 6000'
_diffrn_measurement_method 'omega and phi scans'
_diffrn_radiation_monochromator 'crossed Goebel mirrors'
_diffrn_radiation_source 'fine-focus sealed tube'
_diffrn_radiation_type CuK\a
_diffrn_radiation_wavelength 1.54178
_diffrn_reflns_av_R_equivalents 0.0589
_diffrn_reflns_av_sigmaI/netI 0.0319
_diffrn_reflns_limit_h_max 16
_diffrn_reflns_limit_h_min -18
_diffrn_reflns_limit_k_max 30
_diffrn_reflns_limit_k_min 0
_diffrn_reflns_limit_l_max 18
_diffrn_reflns_limit_l_min 0
_diffrn_reflns_number 54753
_diffrn_reflns_theta_full 70.87
_diffrn_reflns_theta_max 70.87
_diffrn_reflns_theta_min 3.35
_exptl_absorpt_coefficient_mu 4.157
_exptl_absorpt_correction_T_max 0.4342
_exptl_absorpt_correction_T_min 0.3052
_exptl_absorpt_correction_type refdelf
_exptl_absorpt_process_details 'WinGX - Version 1.70.01'
_exptl_crystal_colour blue
_exptl_crystal_density_diffrn 1.732
_exptl_crystal_density_method 'not measured'
_exptl_crystal_description block
_exptl_crystal_F_000 2906
_exptl_crystal_size_max 0.4
_exptl_crystal_size_mid 0.25
_exptl_crystal_size_min 0.2
_refine_diff_density_max 1.888
_refine_diff_density_min -1.223
_refine_diff_density_rms 0.121
_refine_ls_extinction_method none
_refine_ls_goodness_of_fit_ref 1.041
_refine_ls_hydrogen_treatment constr
_refine_ls_matrix_type full
_refine_ls_number_parameters 739
_refine_ls_number_reflns 10341
_refine_ls_number_restraints 0
_refine_ls_restrained_S_all 1.041
_refine_ls_R_factor_all 0.0630
_refine_ls_R_factor_gt 0.0577
_refine_ls_shift/su_max 0.000
_refine_ls_shift/su_mean 0.000
_refine_ls_structure_factor_coef Fsqd
_refine_ls_weighting_details 'calc w=1/[\s^2^(Fo^2^)+(0.0901P)^2^+18.3555P] where P=(Fo^2^+2Fc^2^)/3'
_refine_ls_weighting_scheme calc
_refine_ls_wR_factor_gt 0.1576
_refine_ls_wR_factor_ref 0.1661
_reflns_number_gt 9391
_reflns_number_total 10341
_reflns_threshold_expression >2sigma(I)
_cod_data_source_file jp0642995si20060708_062621.cif
_cod_data_source_block wg100
_cod_original_sg_symbol_H-M 'P 21/n'
_cod_database_code 1505757

loop_
_symmetry_equiv_pos_as_xyz
'x, y, z'
'-x+1/2, y+1/2, -z+1/2'
'-x, -y, -z'
'x-1/2, -y-1/2, z-1/2'

loop_
_atom_site_label
_atom_site_type_symbol
_atom_site_fract_x
_atom_site_fract_y
_atom_site_fract_z
_atom_site_U_iso_or_equiv
_atom_site_adp_type
_atom_site_occupancy
_atom_site_symmetry_multiplicity
_atom_site_calc_flag
_atom_site_refinement_flags
C1 C 0.5819(4) 0.9819(2) 0.4110(4) 0.0428(11) Uani 1 1 d .
C2 C 0.3931(3) 1.02659(19) 0.0555(3) 0.0370(10) Uani 1 1 d .
C3 C 0.5386(3) 0.16507(14) 0.4265(2) 0.0195(7) Uani 1 1 d .
C4 C 0.8584(3) 0.27242(15) 0.5864(3) 0.0212(7) Uani 1 1 d .
C5 C 0.3386(4) 0.1976(2) 0.5415(4) 0.0441(12) Uani 1 1 d .
C6 C 0.0221(3) 0.30622(19) 0.4118(3) 0.0366(10) Uani 1 1 d .
C7 C 0.8995(3) 0.92384(14) 0.4088(2) 0.0181(7) Uani 1 1 d .
C8 C 0.8384(3) 0.87756(13) 0.3577(2) 0.0172(7) Uani 1 1 d .
H8A H 0.8598 0.8488 0.4043 0.021 Uiso 1 1 calc R
H8B H 0.7684 0.8850 0.3405 0.021 Uiso 1 1 calc R
C9 C 0.7868(3) 0.81012(17) 0.2394(3) 0.0318(9) Uani 1 1 d .
H9A H 0.8222 0.7843 0.2891 0.048 Uiso 1 1 calc R
H9B H 0.7820 0.7986 0.1776 0.048 Uiso 1 1 calc R
H9C H 0.7201 0.8149 0.2328 0.048 Uiso 1 1 calc R
C10 C 0.9464(3) 0.84931(18) 0.2863(3) 0.0344(10) Uani 1 1 d .
H10A H 0.9793 0.8272 0.3430 0.052 Uiso 1 1 calc R
H10B H 0.9826 0.8817 0.2980 0.052 Uiso 1 1 calc R
H10C H 0.9453 0.8323 0.2299 0.052 Uiso 1 1 calc R
C11 C 0.7934(3) 0.89772(17) 0.1878(3) 0.0307(9) Uani 1 1 d .
H11A H 0.7965 0.8854 0.1301 0.046 Uiso 1 1 calc R
H11B H 0.8279 0.9306 0.2077 0.046 Uiso 1 1 calc R
H11C H 0.7240 0.9021 0.1734 0.046 Uiso 1 1 calc R
C12 C 0.8542(2) 1.05679(13) 0.4028(2) 0.0164(7) Uani 1 1 d .
C13 C 0.7631(3) 1.09047(13) 0.3500(2) 0.0170(7) Uani 1 1 d .
H13A H 0.7037 1.0691 0.3332 0.020 Uiso 1 1 calc R
H13B H 0.7642 1.1171 0.3956 0.020 Uiso 1 1 calc R
C14 C 0.7359(3) 1.07884(18) 0.1820(3) 0.0335(10) Uani 1 1 d .
H14A H 0.7288 1.0971 0.1243 0.050 Uiso 1 1 calc R
H14B H 0.6760 1.0587 0.1662 0.050 Uiso 1 1 calc R
H14C H 0.7933 1.0559 0.2049 0.050 Uiso 1 1 calc R
C15 C 0.8380(3) 1.15094(15) 0.2804(3) 0.0262(8) Uani 1 1 d .
H15A H 0.8975 1.1300 0.2991 0.039 Uiso 1 1 calc R
H15B H 0.8482 1.1744 0.3331 0.039 Uiso 1 1 calc R
H15C H 0.8250 1.1707 0.2224 0.039 Uiso 1 1 calc R
C16 C 0.6592(3) 1.14937(16) 0.2254(3) 0.0266(8) Uani 1 1 d .
H16A H 0.6663 1.1731 0.2768 0.040 Uiso 1 1 calc R
H16B H 0.6014 1.1274 0.2088 0.040 Uiso 1 1 calc R
H16C H 0.6502 1.1688 0.1683 0.040 Uiso 1 1 calc R
C17 C 1.1117(3) 0.09341(14) 0.0360(3) 0.0203(7) Uani 1 1 d .
C18 C 1.1650(3) 0.13788(14) 0.1041(3) 0.0232(8) Uani 1 1 d .
H18A H 1.2373 0.1324 0.1307 0.028 Uiso 1 1 calc R
H18B H 1.1485 0.1697 0.0654 0.028 Uiso 1 1 calc R
C19 C 1.1854(4) 0.19751(17) 0.2305(3) 0.0351(10) Uani 1 1 d .
H19A H 1.1541 0.2243 0.1817 0.053 Uiso 1 1 calc R
H19B H 1.2570 0.1974 0.2521 0.053 Uiso 1 1 calc R
H19C H 1.1730 0.2042 0.2856 0.053 Uiso 1 1 calc R
C20 C 1.1921(4) 0.1063(2) 0.2635(3) 0.0507(14) Uani 1 1 d .
H20A H 1.1788 0.1132 0.3181 0.076 Uiso 1 1 calc R
H20B H 1.2638 0.1071 0.2857 0.076 Uiso 1 1 calc R
H20C H 1.1661 0.0725 0.2367 0.076 Uiso 1 1 calc R
C21 C 1.0334(4) 0.1485(3) 0.1527(4) 0.0596(18) Uani 1 1 d .
H21A H 1.0203 0.1617 0.2044 0.089 Uiso 1 1 calc R
H21B H 1.0053 0.1141 0.1345 0.089 Uiso 1 1 calc R
H21C H 1.0030 0.1712 0.0965 0.089 Uiso 1 1 calc R
C22 C 0.8320(3) 0.06686(13) -0.0457(3) 0.0184(7) Uani 1 1 d .
C23 C 0.7508(3) 0.10224(14) -0.1163(2) 0.0193(7) Uani 1 1 d .
H23A H 0.6871 0.0836 -0.1418 0.023 Uiso 1 1 calc R
H23B H 0.7459 0.1319 -0.0793 0.023 Uiso 1 1 calc R
C24 C 0.6777(3) 0.15940(17) -0.2537(3) 0.0313(9) Uani 1 1 d .
H24A H 0.6817 0.1733 -0.3101 0.047 Uiso 1 1 calc R
H24B H 0.6822 0.1874 -0.2102 0.047 Uiso 1 1 calc R
H24C H 0.6145 0.1415 -0.2748 0.047 Uiso 1 1 calc R
C25 C 0.7549(3) 0.08070(17) -0.2698(3) 0.0327(9) Uani 1 1 d .
H25A H 0.7573 0.0955 -0.3263 0.049 Uiso 1 1 calc R
H25B H 0.6924 0.0622 -0.2904 0.049 Uiso 1 1 calc R
H25C H 0.8106 0.0570 -0.2373 0.049 Uiso 1 1 calc R
C26 C 0.8585(3) 0.15112(17) -0.1672(3) 0.0316(9) Uani 1 1 d .
H26A H 0.9139 0.1269 -0.1392 0.047 Uiso 1 1 calc R
H26B H 0.8647 0.1763 -0.1183 0.047 Uiso 1 1 calc R
H26C H 0.8599 0.1687 -0.2220 0.047 Uiso 1 1 calc R
Cu1 Cu 1.03142(4) 1.006996(19) 0.43443(3) 0.01463(14) Uani 1 1 d .
Cu2 Cu 1.0000 0.0000 0.0000 0.01982(18) Uani 1 2 d S
F1 F 0.6132(3) 0.93943(14) 0.4631(3) 0.0703(10) Uani 1 1 d .
F2 F 0.4959(3) 0.99499(17) 0.4081(3) 0.0686(10) Uani 1 1 d .
F3 F 0.6459(2) 1.01850(12) 0.4557(2) 0.0502(7) Uani 1 1 d .
F4 F 0.4032(2) 0.97691(12) 0.0461(2) 0.0489(7) Uani 1 1 d .
F5 F 0.3000(2) 1.03966(13) -0.0053(2) 0.0519(8) Uani 1 1 d .
F6 F 0.4532(2) 1.05178(14) 0.0308(2) 0.0586(9) Uani 1 1 d .
F7 F 0.86293(17) 0.28407(10) 0.67118(16) 0.0320(5) Uani 1 1 d .
F8 F 0.81572(17) 0.31153(9) 0.52634(17) 0.0294(5) Uani 1 1 d .
F9 F 0.95008(16) 0.26699(9) 0.59845(17) 0.0294(5) Uani 1 1 d .
F10 F 0.59800(18) 0.13512(9) 0.40716(19) 0.0334(5) Uani 1 1 d .
F11 F 0.53877(17) 0.14744(9) 0.50645(16) 0.0294(5) Uani 1 1 d .
F12 F 0.44767(17) 0.16198(10) 0.35462(16) 0.0313(5) Uani 1 1 d .
F13 F 0.4282(3) 0.19903(17) 0.6128(2) 0.0785(13) Uani 1 1 d .
F14 F 0.3486(2) 0.19108(12) 0.4605(2) 0.0474(7) Uani 1 1 d .
F15 F 0.2859(3) 0.15866(13) 0.5426(4) 0.0805(13) Uani 1 1 d .
F16 F -0.0627(3) 0.30643(15) 0.4142(3) 0.0664(10) Uani 1 1 d .
F17 F 0.0120(3) 0.33006(14) 0.3337(2) 0.0622(9) Uani 1 1 d .
F18 F 0.0834(3) 0.33461(13) 0.4875(2) 0.0676(10) Uani 1 1 d .
N1 N 0.5309(2) 1.02539(13) 0.2402(3) 0.0270(7) Uani 1 1 d .
N2 N 0.6863(2) 0.22779(13) 0.5355(2) 0.0221(6) Uani 1 1 d .
N3 N 0.1778(3) 0.25214(17) 0.4335(3) 0.0375(9) Uani 1 1 d .
N4 N 0.8421(2) 0.85968(12) 0.2678(2) 0.0177(6) Uani 1 1 d .
N5 N 0.7508(2) 1.11679(12) 0.2597(2) 0.0187(6) Uani 1 1 d .
N6 N 1.1427(2) 0.14628(12) 0.1873(2) 0.0224(7) Uani 1 1 d .
N7 N 0.7619(2) 0.12257(12) -0.2014(2) 0.0229(7) Uani 1 1 d .
O1 O 0.4930(2) 0.93092(12) 0.2519(3) 0.0456(8) Uani 1 1 d .
O2 O 0.6627(2) 0.96252(13) 0.3012(3) 0.0426(8) Uani 1 1 d .
O3 O 0.3472(2) 1.01428(12) 0.1949(2) 0.0344(7) Uani 1 1 d .
O4 O 0.4145(2) 1.09705(12) 0.1798(2) 0.0398(7) Uani 1 1 d .
O5 O 0.7868(2) 0.20720(12) 0.4459(2) 0.0296(6) Uani 1 1 d .
O6 O 0.8376(2) 0.17611(12) 0.6104(2) 0.0364(7) Uani 1 1 d .
O7 O 0.5174(2) 0.25916(11) 0.4670(2) 0.0358(7) Uani 1 1 d .
O8 O 0.5854(2) 0.24332(12) 0.3537(2) 0.0327(7) Uani 1 1 d .
O9 O 0.2585(3) 0.25691(15) 0.6174(2) 0.0474(9) Uani 1 1 d .
O10 O 0.3356(3) 0.29622(15) 0.5270(3) 0.0586(11) Uani 1 1 d .
O11 O 0.0603(3) 0.21871(15) 0.4979(3) 0.0526(10) Uani 1 1 d .
O12 O 0.0119(3) 0.22174(16) 0.3249(3) 0.0546(10) Uani 1 1 d .
O13 O 0.9455(2) 0.94753(10) 0.37247(18) 0.0225(5) Uani 1 1 d .
O14 O 0.91240(18) 1.04985(10) 0.36778(17) 0.0208(5) Uani 1 1 d .
O15 O 1.08498(19) 1.01109(11) 0.33030(18) 0.0237(6) Uani 1 1 d .
O16 O 1.10286(19) 1.06578(10) 0.51380(17) 0.0215(5) Uani 1 1 d .
O17 O 1.13837(19) 0.96068(10) 0.51918(18) 0.0223(5) Uani 1 1 d .
O18 O 1.1014(2) 0.09799(11) -0.04664(19) 0.0268(6) Uani 1 1 d .
O19 O 1.08589(19) 0.05629(10) 0.07165(18) 0.0234(5) Uani 1 1 d .
O20 O 0.89203(18) 0.04783(10) -0.07194(19) 0.0226(5) Uani 1 1 d .
O21 O 0.8299(2) 0.06024(11) 0.03150(18) 0.0265(6) Uani 1 1 d .
O22 O 0.0403(2) 0.00963(10) 0.85258(18) 0.0255(6) Uani 1 1 d .
S1 S 0.56481(7) 0.97105(4) 0.28835(8) 0.0299(2) Uani 1 1 d .
S2 S 0.41907(7) 1.04246(4) 0.17942(7) 0.0242(2) Uani 1 1 d .
S3 S 0.78774(6) 0.21364(3) 0.53708(6) 0.01864(19) Uani 1 1 d .
S4 S 0.58292(6) 0.23153(3) 0.44196(6) 0.01991(19) Uani 1 1 d .
S5 S 0.27385(7) 0.25806(4) 0.53160(7) 0.0276(2) Uani 1 1 d .
S6 S 0.07066(7) 0.24102(4) 0.42183(8) 0.0328(2) Uani 1 1 d .

loop_
_atom_site_aniso_label
_atom_site_aniso_U_11
_atom_site_aniso_U_22
_atom_site_aniso_U_33
_atom_site_aniso_U_23
_atom_site_aniso_U_13
_atom_site_aniso_U_12
C1 0.039(3) 0.047(3) 0.042(3) 0.013(2) 0.018(2) 0.002(2)
C2 0.035(2) 0.042(3) 0.032(2) 0.0019(19) 0.0134(19) 0.0001(19)
C3 0.0199(17) 0.0231(19) 0.0171(17) -0.0011(13) 0.0100(14) -0.0013(13)
C4 0.0199(17) 0.028(2) 0.0164(17) -0.0025(14) 0.0093(14) -0.0016(14)
C5 0.039(3) 0.055(3) 0.055(3) 0.021(2) 0.037(2) 0.014(2)
C6 0.027(2) 0.052(3) 0.023(2) 0.0169(19) 0.0040(17) 0.0075(19)
C7 0.0198(16) 0.0218(18) 0.0118(15) 0.0025(13) 0.0065(13) 0.0053(13)
C8 0.0229(17) 0.0192(18) 0.0111(15) 0.0015(12) 0.0093(13) 0.0003(13)
C9 0.035(2) 0.033(2) 0.028(2) -0.0136(17) 0.0160(18) -0.0128(18)
C10 0.0194(19) 0.038(2) 0.049(3) -0.0169(19) 0.0180(18) 0.0006(16)
C11 0.034(2) 0.043(2) 0.0136(17) 0.0064(16) 0.0093(16) 0.0036(18)
C12 0.0210(17) 0.0124(16) 0.0147(16) -0.0022(12) 0.0072(14) -0.0016(13)
C13 0.0212(17) 0.0157(17) 0.0171(16) 0.0022(13) 0.0114(14) 0.0022(13)
C14 0.036(2) 0.045(3) 0.0139(17) -0.0082(17) 0.0068(16) 0.0092(19)
C15 0.030(2) 0.025(2) 0.031(2) 0.0090(15) 0.0207(17) 0.0012(15)
C16 0.0271(19) 0.033(2) 0.0188(18) 0.0076(15) 0.0096(16) 0.0115(16)
C17 0.0210(17) 0.0209(19) 0.0207(18) -0.0022(14) 0.0110(14) -0.0029(13)
C18 0.034(2) 0.0196(19) 0.0191(18) -0.0035(14) 0.0147(16) -0.0060(15)
C19 0.048(3) 0.036(2) 0.027(2) -0.0163(18) 0.021(2) -0.0159(19)
C20 0.073(4) 0.041(3) 0.021(2) 0.0033(19) 0.007(2) -0.019(3)
C21 0.030(2) 0.087(4) 0.068(4) -0.053(3) 0.029(3) -0.019(3)
C22 0.0180(16) 0.0147(17) 0.0191(17) -0.0032(13) 0.0058(14) -0.0043(13)
C23 0.0207(17) 0.0213(18) 0.0162(16) 0.0006(13) 0.0088(14) 0.0006(13)
C24 0.033(2) 0.033(2) 0.025(2) 0.0125(16) 0.0118(17) 0.0089(17)
C25 0.040(2) 0.040(2) 0.0192(19) -0.0044(17) 0.0143(18) -0.0005(18)
C26 0.030(2) 0.035(2) 0.029(2) 0.0085(17) 0.0129(17) -0.0042(17)
Cu1 0.0206(3) 0.0165(3) 0.0100(2) 0.00051(17) 0.0098(2) 0.00202(18)
Cu2 0.0166(4) 0.0140(4) 0.0279(4) -0.0011(3) 0.0095(3) -0.0017(3)
F1 0.094(3) 0.050(2) 0.054(2) 0.0243(16) 0.0232(19) 0.0037(18)
F2 0.0517(19) 0.116(3) 0.0508(19) 0.0092(19) 0.0345(16) 0.0096(19)
F3 0.0621(19) 0.0459(17) 0.0387(15) -0.0032(12) 0.0198(14) -0.0089(14)
F4 0.0521(17) 0.0485(18) 0.0397(15) -0.0175(13) 0.0158(13) 0.0009(13)
F5 0.0395(15) 0.066(2) 0.0319(14) 0.0105(13) 0.0010(12) -0.0004(14)
F6 0.0595(19) 0.081(2) 0.0459(17) -0.0008(16) 0.0338(16) -0.0161(17)
F7 0.0276(12) 0.0503(15) 0.0175(11) -0.0132(10) 0.0099(9) -0.0057(10)
F8 0.0331(12) 0.0248(12) 0.0308(12) 0.0034(9) 0.0153(10) 0.0019(9)
F9 0.0184(10) 0.0378(14) 0.0344(13) -0.0040(10) 0.0144(10) -0.0036(9)
F10 0.0356(13) 0.0253(12) 0.0503(15) -0.0075(10) 0.0292(12) -0.0002(10)
F11 0.0294(12) 0.0355(13) 0.0253(11) 0.0084(9) 0.0142(10) -0.0026(9)
F12 0.0236(11) 0.0419(14) 0.0242(11) -0.0055(10) 0.0074(9) -0.0098(10)
F13 0.065(2) 0.111(3) 0.0348(17) -0.0006(18) 0.0019(16) 0.057(2)
F14 0.0403(15) 0.0639(19) 0.0471(16) -0.0065(14) 0.0279(13) 0.0040(13)
F15 0.116(3) 0.0347(18) 0.139(4) 0.018(2) 0.100(3) 0.0158(19)
F16 0.069(2) 0.085(3) 0.065(2) 0.0331(19) 0.0479(19) 0.0419(19)
F17 0.078(2) 0.068(2) 0.0433(17) 0.0222(15) 0.0299(17) 0.0021(18)
F18 0.073(2) 0.051(2) 0.0501(19) -0.0156(15) 0.0039(17) 0.0197(16)
N1 0.0229(16) 0.0232(18) 0.0331(18) -0.0018(13) 0.0115(14) 0.0002(13)
N2 0.0158(14) 0.0323(18) 0.0193(15) -0.0043(12) 0.0090(12) 0.0007(12)
N3 0.033(2) 0.055(3) 0.0267(19) -0.0015(16) 0.0161(16) 0.0013(17)
N4 0.0180(14) 0.0223(16) 0.0138(14) -0.0031(11) 0.0084(12) 0.0009(11)
N5 0.0215(14) 0.0229(16) 0.0113(13) 0.0022(11) 0.0073(12) 0.0044(12)
N6 0.0255(16) 0.0271(17) 0.0163(14) -0.0052(12) 0.0111(13) -0.0101(13)
N7 0.0255(16) 0.0252(17) 0.0158(15) 0.0019(12) 0.0077(13) 0.0021(13)
O1 0.0373(17) 0.0236(17) 0.058(2) -0.0015(14) 0.0065(16) -0.0012(13)
O2 0.0297(16) 0.0435(19) 0.048(2) -0.0029(15) 0.0130(14) 0.0122(14)
O3 0.0227(14) 0.0418(18) 0.0402(17) 0.0020(13) 0.0157(13) 0.0012(12)
O4 0.0386(17) 0.0223(16) 0.0495(19) 0.0000(13) 0.0127(15) 0.0055(12)
O5 0.0255(14) 0.0415(17) 0.0273(14) -0.0148(12) 0.0168(12) -0.0035(12)
O6 0.0234(14) 0.0325(17) 0.0483(19) 0.0167(14) 0.0123(13) 0.0058(12)
O7 0.0221(14) 0.0273(16) 0.057(2) -0.0038(13) 0.0174(14) 0.0047(11)
O8 0.0268(14) 0.0391(17) 0.0252(14) 0.0146(12) 0.0061(12) -0.0032(12)
O9 0.054(2) 0.059(2) 0.0263(16) -0.0031(15) 0.0157(15) 0.0142(17)
O10 0.041(2) 0.045(2) 0.065(3) 0.0126(18) 0.0033(18) -0.0094(16)
O11 0.061(2) 0.052(2) 0.053(2) 0.0199(17) 0.0331(19) 0.0242(18)
O12 0.044(2) 0.067(3) 0.050(2) -0.0215(19) 0.0192(17) -0.0136(18)
O13 0.0329(14) 0.0217(13) 0.0181(12) -0.0048(10) 0.0162(11) -0.0054(10)
O14 0.0234(13) 0.0253(14) 0.0171(12) 0.0041(10) 0.0123(10) 0.0066(10)
O15 0.0261(13) 0.0362(15) 0.0146(12) -0.0020(10) 0.0145(11) -0.0046(11)
O16 0.0294(13) 0.0250(14) 0.0127(11) -0.0039(10) 0.0119(10) -0.0039(10)
O17 0.0260(13) 0.0265(14) 0.0178(12) 0.0059(10) 0.0130(11) 0.0085(10)
O18 0.0363(15) 0.0268(15) 0.0213(13) -0.0064(11) 0.0167(12) -0.0070(11)
O19 0.0265(13) 0.0202(13) 0.0218(13) -0.0019(10) 0.0098(11) -0.0056(10)
O20 0.0207(12) 0.0229(14) 0.0244(13) 0.0021(10) 0.0106(11) 0.0018(10)
O21 0.0295(14) 0.0312(15) 0.0169(13) 0.0023(10) 0.0092(11) 0.0046(11)
O22 0.0316(14) 0.0236(14) 0.0168(13) -0.0025(10) 0.0073(11) -0.0018(11)
S1 0.0236(5) 0.0227(5) 0.0367(5) 0.0001(4) 0.0083(4) 0.0025(4)
S2 0.0220(4) 0.0209(5) 0.0283(5) -0.0007(3) 0.0104(4) 0.0022(3)
S3 0.0153(4) 0.0210(4) 0.0198(4) -0.0012(3) 0.0083(3) 0.0013(3)
S4 0.0158(4) 0.0194(4) 0.0224(4) 0.0028(3) 0.0071(3) 0.0019(3)
S5 0.0255(5) 0.0263(5) 0.0247(5) -0.0016(4) 0.0064(4) 0.0018(4)
S6 0.0274(5) 0.0390(6) 0.0380(6) -0.0110(4) 0.0202(4) -0.0057(4)

loop_
_atom_type_symbol
_atom_type_description
_atom_type_scat_dispersion_real
_atom_type_scat_dispersion_imag
_atom_type_scat_source
C C 0.0181 0.0091 'International Tables Vol C Tables 4.2.6.8 and 6.1.1.4'
N N 0.0311 0.0180 'International Tables Vol C Tables 4.2.6.8 and 6.1.1.4'
O O 0.0492 0.0322 'International Tables Vol C Tables 4.2.6.8 and 6.1.1.4'
F F 0.0727 0.0534 'International Tables Vol C Tables 4.2.6.8 and 6.1.1.4'
S S 0.3331 0.5567 'International Tables Vol C Tables 4.2.6.8 and 6.1.1.4'
Cu Cu -1.9646 0.5888 'International Tables Vol C Tables 4.2.6.8 and 6.1.1.4'
H H 0.0000 0.0000 'International Tables Vol C Tables 4.2.6.8 and 6.1.1.4'

loop_
_geom_angle_atom_site_label_1
_geom_angle_atom_site_label_2
_geom_angle_atom_site_label_3
_geom_angle
_geom_angle_site_symmetry_1
_geom_angle_site_symmetry_3
F3 C1 F1 108.4(4) . .
F3 C1 F2 107.8(5) . .
F1 C1 F2 107.7(4) . .
F3 C1 S1 112.4(3) . .
F1 C1 S1 110.4(4) . .
F2 C1 S1 110.0(3) . .
F6 C2 F4 109.0(4) . .
F6 C2 F5 108.4(4) . .
F4 C2 F5 108.2(4) . .
F6 C2 S2 110.8(3) . .
F4 C2 S2 111.0(3) . .
F5 C2 S2 109.4(3) . .
F12 C3 F11 108.9(3) . .
F12 C3 F10 109.0(3) . .
F11 C3 F10 107.6(3) . .
F12 C3 S4 110.2(3) . .
F11 C3 S4 111.3(2) . .
F10 C3 S4 109.8(2) . .
F9 C4 F7 108.5(3) . .
F9 C4 F8 108.7(3) . .
F7 C4 F8 108.0(3) . .
F9 C4 S3 110.2(3) . .
F7 C4 S3 111.2(3) . .
F8 C4 S3 110.3(2) . .
F15 C5 F13 114.8(5) . .
F15 C5 F14 104.5(5) . .
F13 C5 F14 106.1(4) . .
F15 C5 S5 111.5(3) . .
F13 C5 S5 110.9(4) . .
F14 C5 S5 108.6(3) . .
F16 C6 F17 109.3(4) . .
F16 C6 F18 105.5(4) . .
F17 C6 F18 106.9(4) . .
F16 C6 S6 111.4(4) . .
F17 C6 S6 112.9(4) . .
F18 C6 S6 110.5(3) . .
O13 C7 O16 126.9(3) . 3_776
O13 C7 C8 119.7(3) . .
O16 C7 C8 113.4(3) 3_776 .
N4 C8 C7 117.5(3) . .
N4 C8 H8A 107.9 . .
C7 C8 H8A 107.9 . .
N4 C8 H8B 107.9 . .
C7 C8 H8B 107.9 . .
H8A C8 H8B 107.2 . .
N4 C9 H9A 109.5 . .
N4 C9 H9B 109.5 . .
H9A C9 H9B 109.5 . .
N4 C9 H9C 109.5 . .
H9A C9 H9C 109.5 . .
H9B C9 H9C 109.5 . .
N4 C10 H10A 109.5 . .
N4 C10 H10B 109.5 . .
H10A C10 H10B 109.5 . .
N4 C10 H10C 109.5 . .
H10A C10 H10C 109.5 . .
H10B C10 H10C 109.5 . .
N4 C11 H11A 109.5 . .
N4 C11 H11B 109.5 . .
H11A C11 H11B 109.5 . .
N4 C11 H11C 109.5 . .
H11A C11 H11C 109.5 . .
H11B C11 H11C 109.5 . .
O14 C12 O17 127.4(3) . 3_776
O14 C12 C13 119.9(3) . .
O17 C12 C13 112.7(3) 3_776 .
N5 C13 C12 117.4(3) . .
N5 C13 H13A 108.0 . .
C12 C13 H13A 108.0 . .
N5 C13 H13B 108.0 . .
C12 C13 H13B 108.0 . .
H13A C13 H13B 107.2 . .
N5 C14 H14A 109.5 . .
N5 C14 H14B 109.5 . .
H14A C14 H14B 109.5 . .
N5 C14 H14C 109.5 . .
H14A C14 H14C 109.5 . .
H14B C14 H14C 109.5 . .
N5 C15 H15A 109.5 . .
N5 C15 H15B 109.5 . .
H15A C15 H15B 109.5 . .
N5 C15 H15C 109.5 . .
H15A C15 H15C 109.5 . .
H15B C15 H15C 109.5 . .
N5 C16 H16A 109.5 . .
N5 C16 H16B 109.5 . .
H16A C16 H16B 109.5 . .
N5 C16 H16C 109.5 . .
H16A C16 H16C 109.5 . .
H16B C16 H16C 109.5 . .
O18 C17 O19 128.2(3) . .
O18 C17 C18 115.1(3) . .
O19 C17 C18 116.6(3) . .
N6 C18 C17 116.9(3) . .
N6 C18 H18A 108.1 . .
C17 C18 H18A 108.1 . .
N6 C18 H18B 108.1 . .
C17 C18 H18B 108.1 . .
H18A C18 H18B 107.3 . .
N6 C19 H19A 109.5 . .
N6 C19 H19B 109.5 . .
H19A C19 H19B 109.5 . .
N6 C19 H19C 109.5 . .
H19A C19 H19C 109.5 . .
H19B C19 H19C 109.5 . .
N6 C20 H20A 109.5 . .
N6 C20 H20B 109.5 . .
H20A C20 H20B 109.5 . .
N6 C20 H20C 109.5 . .
H20A C20 H20C 109.5 . .
H20B C20 H20C 109.5 . .
N6 C21 H21A 109.5 . .
N6 C21 H21B 109.5 . .
H21A C21 H21B 109.5 . .
N6 C21 H21C 109.5 . .
H21A C21 H21C 109.5 . .
H21B C21 H21C 109.5 . .
O21 C22 O20 127.7(3) . .
O21 C22 C23 114.4(3) . .
O20 C22 C23 117.9(3) . .
N7 C23 C22 117.7(3) . .
N7 C23 H23A 107.9 . .
C22 C23 H23A 107.9 . .
N7 C23 H23B 107.9 . .
C22 C23 H23B 107.9 . .
H23A C23 H23B 107.2 . .
N7 C24 H24A 109.5 . .
N7 C24 H24B 109.5 . .
H24A C24 H24B 109.5 . .
N7 C24 H24C 109.5 . .
H24A C24 H24C 109.5 . .
H24B C24 H24C 109.5 . .
N7 C25 H25A 109.5 . .
N7 C25 H25B 109.5 . .
H25A C25 H25B 109.5 . .
N7 C25 H25C 109.5 . .
H25A C25 H25C 109.5 . .
H25B C25 H25C 109.5 . .
N7 C26 H26A 109.5 . .
N7 C26 H26B 109.5 . .
H26A C26 H26B 109.5 . .
N7 C26 H26C 109.5 . .
H26A C26 H26C 109.5 . .
H26B C26 H26C 109.5 . .
O16 Cu1 O17 90.72(11) . .
O16 Cu1 O14 89.65(11) . .
O17 Cu1 O14 167.98(10) . .
O16 Cu1 O13 167.66(10) . .
O17 Cu1 O13 89.98(11) . .
O14 Cu1 O13 87.13(11) . .
O16 Cu1 O15 98.48(10) . .
O17 Cu1 O15 93.15(10) . .
O14 Cu1 O15 98.68(10) . .
O13 Cu1 O15 93.78(10) . .
O16 Cu1 Cu1 84.96(7) . 3_776
O17 Cu1 Cu1 82.95(7) . 3_776
O14 Cu1 Cu1 85.11(7) . 3_776
O13 Cu1 Cu1 82.90(7) . 3_776
O15 Cu1 Cu1 174.86(8) . 3_776
O19 Cu2 O19 180.0 . 3_755
O19 Cu2 O20 90.54(11) . .
O19 Cu2 O20 89.46(11) 3_755 .
O19 Cu2 O20 89.46(11) . 3_755
O19 Cu2 O20 90.54(11) 3_755 3_755
O20 Cu2 O20 179.997(1) . 3_755
S1 N1 S2 124.3(2) . .
S3 N2 S4 125.4(2) . .
S5 N3 S6 125.4(2) . .
C9 N4 C11 109.5(3) . .
C9 N4 C10 107.5(3) . .
C11 N4 C10 110.5(3) . .
C9 N4 C8 106.7(3) . .
C11 N4 C8 110.8(3) . .
C10 N4 C8 111.7(3) . .
C14 N5 C13 111.3(3) . .
C14 N5 C15 110.8(3) . .
C13 N5 C15 110.8(3) . .
C14 N5 C16 108.5(3) . .
C13 N5 C16 106.6(3) . .
C15 N5 C16 108.7(3) . .
C21 N6 C20 112.4(4) . .
C21 N6 C18 110.6(3) . .
C20 N6 C18 110.7(4) . .
C21 N6 C19 107.8(4) . .
C20 N6 C19 108.1(3) . .
C18 N6 C19 107.1(3) . .
C25 N7 C24 108.6(3) . .
C25 N7 C26 110.4(3) . .
C24 N7 C26 108.7(3) . .
C25 N7 C23 111.7(3) . .
C24 N7 C23 106.8(3) . .
C26 N7 C23 110.5(3) . .
C7 O13 Cu1 123.5(2) . .
C12 O14 Cu1 121.0(2) . .
C7 O16 Cu1 121.6(2) 3_776 .
C12 O17 Cu1 123.5(2) 3_776 .
C17 O19 Cu2 126.1(2) . .
C22 O20 Cu2 127.4(2) . .
O2 S1 O1 119.9(2) . .
O2 S1 N1 107.3(2) . .
O1 S1 N1 116.70(19) . .
O2 S1 C1 104.1(2) . .
O1 S1 C1 104.0(2) . .
N1 S1 C1 102.5(2) . .
O4 S2 O3 118.1(2) . .
O4 S2 N1 108.68(19) . .
O3 S2 N1 116.62(19) . .
O4 S2 C2 104.1(2) . .
O3 S2 C2 104.7(2) . .
N1 S2 C2 102.5(2) . .
O5 S3 O6 118.34(19) . .
O5 S3 N2 117.02(16) . .
O6 S3 N2 109.06(18) . .
O5 S3 C4 104.57(17) . .
O6 S3 C4 104.36(18) . .
N2 S3 C4 100.98(17) . .
O7 S4 O8 119.31(19) . .
O7 S4 N2 107.57(18) . .
O8 S4 N2 116.47(16) . .
O7 S4 C3 104.70(17) . .
O8 S4 C3 104.42(17) . .
N2 S4 C3 102.18(17) . .
O10 S5 O9 117.3(3) . .
O10 S5 N3 111.6(2) . .
O9 S5 N3 115.0(2) . .
O10 S5 C5 105.8(2) . .
O9 S5 C5 102.3(2) . .
N3 S5 C5 102.7(2) . .
O11 S6 O12 119.2(3) . .
O11 S6 N3 119.6(2) . .
O12 S6 N3 106.8(2) . .
O11 S6 C6 105.1(2) . .
O12 S6 C6 101.8(2) . .
N3 S6 C6 101.1(2) . .

loop_
_geom_bond_atom_site_label_1
_geom_bond_atom_site_label_2
_geom_bond_distance
_geom_bond_site_symmetry_2
C1 F3 1.313(6) .
C1 F1 1.327(6) .
C1 F2 1.334(6) .
C1 S1 1.831(5) .
C2 F6 1.321(5) .
C2 F4 1.324(6) .
C2 F5 1.335(5) .
C2 S2 1.835(5) .
C3 F12 1.321(4) .
C3 F11 1.330(4) .
C3 F10 1.332(4) .
C3 S4 1.839(4) .
C4 F9 1.326(4) .
C4 F7 1.330(4) .
C4 F8 1.336(4) .
C4 S3 1.829(4) .
C5 F15 1.299(6) .
C5 F13 1.303(6) .
C5 F14 1.353(6) .
C5 S5 1.831(5) .
C6 F16 1.308(5) .
C6 F17 1.315(5) .
C6 F18 1.340(6) .
C6 S6 1.835(5) .
C7 O13 1.250(4) .
C7 O16 1.256(4) 3_776
C7 C8 1.509(5) .
C8 N4 1.505(4) .
C8 H8A 0.9900 .
C8 H8B 0.9900 .
C9 N4 1.496(5) .
C9 H9A 0.9800 .
C9 H9B 0.9800 .
C9 H9C 0.9800 .
C10 N4 1.501(4) .
C10 H10A 0.9800 .
C10 H10B 0.9800 .
C10 H10C 0.9800 .
C11 N4 1.498(5) .
C11 H11A 0.9800 .
C11 H11B 0.9800 .
C11 H11C 0.9800 .
C12 O14 1.251(4) .
C12 O17 1.257(4) 3_776
C12 C13 1.523(5) .
C13 N5 1.502(4) .
C13 H13A 0.9900 .
C13 H13B 0.9900 .
C14 N5 1.501(5) .
C14 H14A 0.9800 .
C14 H14B 0.9800 .
C14 H14C 0.9800 .
C15 N5 1.504(5) .
C15 H15A 0.9800 .
C15 H15B 0.9800 .
C15 H15C 0.9800 .
C16 N5 1.505(4) .
C16 H16A 0.9800 .
C16 H16B 0.9800 .
C16 H16C 0.9800 .
C17 O18 1.232(4) .
C17 O19 1.269(4) .
C17 C18 1.530(5) .
C18 N6 1.504(4) .
C18 H18A 0.9900 .
C18 H18B 0.9900 .
C19 N6 1.505(5) .
C19 H19A 0.9800 .
C19 H19B 0.9800 .
C19 H19C 0.9800 .
C20 N6 1.499(6) .
C20 H20A 0.9800 .
C20 H20B 0.9800 .
C20 H20C 0.9800 .
C21 N6 1.492(5) .
C21 H21A 0.9800 .
C21 H21B 0.9800 .
C21 H21C 0.9800 .
C22 O21 1.233(4) .
C22 O20 1.264(4) .
C22 C23 1.528(5) .
C23 N7 1.511(4) .
C23 H23A 0.9900 .
C23 H23B 0.9900 .
C24 N7 1.506(5) .
C24 H24A 0.9800 .
C24 H24B 0.9800 .
C24 H24C 0.9800 .
C25 N7 1.499(5) .
C25 H25A 0.9800 .
C25 H25B 0.9800 .
C25 H25C 0.9800 .
C26 N7 1.510(5) .
C26 H26A 0.9800 .
C26 H26B 0.9800 .
C26 H26C 0.9800 .
Cu1 O16 1.958(3) .
Cu1 O17 1.968(3) .
Cu1 O14 1.968(2) .
Cu1 O13 1.973(3) .
Cu1 O15 2.133(2) .
Cu1 Cu1 2.6567(9) 3_776
Cu2 O19 1.942(3) .
Cu2 O19 1.942(3) 3_755
Cu2 O20 1.954(3) .
Cu2 O20 1.954(3) 3_755
N1 S1 1.578(4) .
N1 S2 1.581(3) .
N2 S3 1.576(3) .
N2 S4 1.579(3) .
N3 S5 1.561(4) .
N3 S6 1.581(4) .
O1 S1 1.429(3) .
O2 S1 1.427(3) .
O3 S2 1.429(3) .
O4 S2 1.429(3) .
O5 S3 1.428(3) .
O6 S3 1.430(3) .
O7 S4 1.425(3) .
O8 S4 1.429(3) .
O9 S5 1.464(3) .
O10 S5 1.395(4) .
O11 S6 1.397(4) .
O12 S6 1.447(4) .
O16 C7 1.256(4) 3_776
O17 C12 1.257(4) 3_776
